data_7133386
loop_
_publ_author_name
'Yuan, Yuan'
'Zhang, Dong-Hui'
'Li, Qiao-Hong'
'Chen, Shu-Mei'
'He, Yan-Ping'
'Zhang, Jian'

_publ_section_title
;
 Combining Ti<sub>4</sub>(embonate)<sub>6</sub> anionic cages and
 &#x3c0;-conjugated coordination cations for highly effective optical
 limiting.
;
_journal_issue 66
_journal_name_full 'Chemical communications (Cambridge, England)'
_journal_page_first 8748
_journal_page_last 8751
_journal_paper_doi 10.1039/d4cc02938k
_journal_volume 60
_journal_year 2024
_chemical_formula_moiety 'C74 H60 Ag2 N4 P4, C138 H72 O36 Ti4'
_chemical_formula_sum 'C212 H132 Ag2 N4 O36 P4 Ti4'
_chemical_formula_weight 3842.43
_space_group_crystal_system tetragonal
_space_group_IT_number 92
_space_group_name_Hall 'P 4abw 2nw'
_space_group_name_H-M_alt 'P 41 21 2'
_atom_sites_solution_hydrogens geom
_atom_sites_solution_primary dual
_audit_creation_date 2024-05-11
_audit_creation_method
;
Olex2 1.5
(compiled 2024.02.16 svn.r378c4104 for OlexSys, GUI svn.r6928)
;
_audit_update_record
;
2024-06-03 deposited with the CCDC.	2024-07-17 downloaded from the CCDC.
;
_cell_angle_alpha 90
_cell_angle_beta 90
_cell_angle_gamma 90
_cell_formula_units_Z 4
_cell_length_a 20.4503(4)
_cell_length_b 20.4503(4)
_cell_length_c 54.8956(15)
_cell_measurement_reflns_used 18348
_cell_measurement_temperature 293(2)
_cell_measurement_theta_max 74.9750
_cell_measurement_theta_min 2.2870
_cell_volume 22958.2(9)
_computing_cell_refinement 'CrysAlisPro 1.171.42.85a (Rigaku OD, 2023)'
_computing_data_collection 'CrysAlisPro 1.171.42.85a (Rigaku OD, 2023)'
_computing_data_reduction 'CrysAlisPro 1.171.42.85a (Rigaku OD, 2023)'
_computing_molecular_graphics 'Olex2 1.5 (Dolomanov et al., 2009)'
_computing_publication_material 'Olex2 1.5 (Dolomanov et al., 2009)'
_computing_structure_refinement 'SHELXL 2018/3 (Sheldrick, 2015)'
_computing_structure_solution 'SHELXT 2018/2 (Sheldrick, 2018)'
_diffrn_ambient_temperature 293(2)
_diffrn_detector 'Hybrid Pixel Array Detector'
_diffrn_detector_area_resol_mean 10.0000
_diffrn_detector_type HyPix
_diffrn_measured_fraction_theta_full 0.997
_diffrn_measured_fraction_theta_max 0.962
_diffrn_measurement_details
;
List of Runs (angles in degrees, time in seconds):

  # Type    Start    End  Width  t~exp~   \w     \q     \k     \f   Frames
#--------------------------------------------------------------------------
  1  \w   -177.00 -86.00   0.50    0.90    -- -105.58 -67.00  32.00  182
  2  \w    -71.00 -33.00   0.50    0.90    -- -105.58  61.00 120.00   76
  3  \w    -71.00 -46.00   0.50    0.90    -- -105.58  61.00  60.00   50
  4  \w    -21.00  76.00   0.50    0.22    --   50.35 -81.00 -81.00  194
  5  \w     34.00 123.00   0.50    0.22    --   50.35  57.00-150.00  178
  6  \w     83.00 178.00   0.50    0.90    --  108.08  81.00  40.00  190
  7  \w     74.00 120.00   0.50    0.22    --   50.35 125.00 -90.00   92
  8  \w     34.00 123.00   0.50    0.22    --   50.35  57.00 -60.00  178
  9  \w     35.00  71.00   0.50    0.90    --  108.08 -61.00  90.00   72
 10  \w     35.00  71.00   0.50    0.90    --  108.08 -61.00 150.00   72
 11  \w     35.00  71.00   0.50    0.90    --  108.08 -61.00  60.00   72
 12  \w     35.00  71.00   0.50    0.90    --  108.08 -61.00-150.00   72
 13  \w     35.00  71.00   0.50    0.90    --  108.08 -61.00-180.00   72
;
_diffrn_measurement_device 'four-circle diffractometer'
_diffrn_measurement_device_type 'XtaLAB Synergy, Single source at home/near, HyPix'
_diffrn_measurement_method '\w scans'
_diffrn_orient_matrix_type 'CrysAlisPro convention (1999,Acta A55,543-557)'
_diffrn_orient_matrix_UB_11 0.0092737000
_diffrn_orient_matrix_UB_12 0.0407103000
_diffrn_orient_matrix_UB_13 -0.0233539000
_diffrn_orient_matrix_UB_21 -0.0572074000
_diffrn_orient_matrix_UB_22 0.0445034000
_diffrn_orient_matrix_UB_23 0.0076369000
_diffrn_orient_matrix_UB_31 0.0481603000
_diffrn_orient_matrix_UB_32 0.0450743000
_diffrn_orient_matrix_UB_33 0.0135624000
_diffrn_radiation_monochromator mirror
_diffrn_radiation_probe x-ray
_diffrn_radiation_type 'Cu K\a'
_diffrn_radiation_wavelength 1.54184
_diffrn_reflns_av_R_equivalents 0.0893
_diffrn_reflns_av_unetI/netI 0.0628
_diffrn_reflns_Laue_measured_fraction_full 0.997
_diffrn_reflns_Laue_measured_fraction_max 0.962
_diffrn_reflns_limit_h_max 25
_diffrn_reflns_limit_h_min -19
_diffrn_reflns_limit_k_max 25
_diffrn_reflns_limit_k_min -26
_diffrn_reflns_limit_l_max 69
_diffrn_reflns_limit_l_min -53
_diffrn_reflns_number 114117
_diffrn_reflns_point_group_measured_fraction_full 0.996
_diffrn_reflns_point_group_measured_fraction_max 0.949
_diffrn_reflns_theta_full 67.684
_diffrn_reflns_theta_max 79.039
_diffrn_reflns_theta_min 2.306
_diffrn_source 'micro-focus sealed X-ray tube'
_diffrn_source_type 'PhotonJet (Cu) X-ray Source'
_exptl_absorpt_coefficient_mu 3.246
_exptl_absorpt_correction_T_max 1.00000
_exptl_absorpt_correction_T_min 0.89750
_exptl_absorpt_correction_type multi-scan
_exptl_absorpt_process_details
;
CrysAlisPro 1.171.42.85a (Rigaku Oxford Diffraction, 2023)
Empirical absorption correction using spherical harmonics,
implemented in SCALE3 ABSPACK scaling algorithm.
;
_exptl_crystal_colour 'clear light red'
_exptl_crystal_colour_lustre clear
_exptl_crystal_colour_modifier light
_exptl_crystal_colour_primary red
_exptl_crystal_density_diffrn 1.112
_exptl_crystal_description block
_exptl_crystal_F_000 7848
_exptl_crystal_size_max 0.3
_exptl_crystal_size_mid 0.2
_exptl_crystal_size_min 0.1
_refine_diff_density_max 0.245
_refine_diff_density_min -0.291
_refine_diff_density_rms 0.045
_refine_ls_abs_structure_details
;
 Flack x determined using 3554 quotients [(I+)-(I-)]/[(I+)+(I-)]
 (Parsons, Flack and Wagner, Acta Cryst. B69 (2013) 249-259).
;
_refine_ls_abs_structure_Flack -0.016(5)
_refine_ls_extinction_method none
_refine_ls_goodness_of_fit_ref 0.933
_refine_ls_hydrogen_treatment constr
_refine_ls_matrix_type full
_refine_ls_number_parameters 1157
_refine_ls_number_reflns 23543
_refine_ls_number_restraints 403
_refine_ls_restrained_S_all 0.933
_refine_ls_R_factor_all 0.1207
_refine_ls_R_factor_gt 0.0590
_refine_ls_shift/su_max 0.002
_refine_ls_shift/su_mean 0.000
_refine_ls_structure_factor_coef Fsqd
_refine_ls_weighting_details 'w=1/[\s^2^(Fo^2^)+(0.1084P)^2^] where P=(Fo^2^+2Fc^2^)/3'
_refine_ls_weighting_scheme calc
_refine_ls_wR_factor_gt 0.1631
_refine_ls_wR_factor_ref 0.2020
_reflns_Friedel_coverage 0.783
_reflns_Friedel_fraction_full 0.994
_reflns_Friedel_fraction_max 0.933
_reflns_number_gt 11017
_reflns_number_total 23543
_reflns_threshold_expression 'I > 2\s(I)'
_cod_data_source_file d4cc02938k2.cif
_cod_data_source_block PTC-380
_cod_depositor_comments 'Adding full bibliography for 7133385--7133387.cif.'
_cod_original_cell_volume 22958.1(11)
_cod_database_code 7133386
_shelx_shelxl_version_number 2018/3
_chemical_oxdiff_formula 'Ti Ag C H O N P'
_shelx_space_group_comment
;
The symmetry employed for this shelxl refinement is uniquely defined
by the following loop, which should always be used as a source of
symmetry information in preference to the above space-group names.
They are only intended as comments.
;
_shelx_estimated_absorpt_t_max 0.737
_shelx_estimated_absorpt_t_min 0.443
_olex2_refinement_description
;
1. Fixed Uiso
 At 1.2 times of:
  All C(H) groups, All C(H,H) groups
2. Rigid bond restraints
 All non-hydrogen atoms
 with sigma for 1-2 distances of 0.01 and sigma for 1-3 distances of 0.02
3. Uiso/Uaniso restraints and constraints
Uanis(C5) \\sim Ueq, Uanis(C5) \\sim Ueq: with sigma of 0.01 and sigma for
terminal atoms of 0.02
4. Others
 Fixed Sof: H59A(0.5) H59B(0.5) H62A(0.5) H62B(0.5)
5.a Secondary CH2 refined with riding coordinates:
 C96(H96A,H96B), C63(H63A,H63B), C59(H59A,H59B), C74(H74A,H74B), C62(H62A,H62B)
5.b Aromatic/amide H refined with riding coordinates:
 C57(H57), C60(H60), C76(H76), C36(H36), C75(H75), C1(H1), C13(H13), C22(H22),
 C38(H38), C29(H29), C32(H32), C37(H37), C15(H15), C23(H23), C104(H104),
 C31(H31), C105(H105), C47(H47), C33(H33), C89(H89), C86(H86), C12(H12),
 C64(H64), C48(H48), C94(H94), C101(H101), C81(H81), C8(H8), C46(H46),
 C100(H100), C30(H30), C72(H72), C27(H27), C93(H93), C21(H21), C99(H99),
 C45(H45), C11(H11), C9(H9), C34(H34), C7(H7), C50(H50), C14(H14), C49(H49),
 C98(H98), C55(H55), C85(H85), C91(H91), C102(H102), C106(H106), C70(H70),
 C87(H87), C88(H88), C107(H107), C10(H10), C5(H5), C108(H108), C6(H6)
5.c Fitted hexagon refined as free rotating group:
 C94(C17,C101,C81,C8,C46), C35(C5,C108,C82,C73,C95)
;
_smtbx_masks_void_probe_radius 1.2
_smtbx_masks_void_truncation_radius 1.2
_olex2_submission_special_instructions 'No special instructions were received'
_oxdiff_exptl_absorpt_empirical_details
;
Empirical correction (ABSPACK) includes:
- Absorption correction using spherical harmonics
- Frame scaling
;
_oxdiff_exptl_absorpt_empirical_full_max 1.160
_oxdiff_exptl_absorpt_empirical_full_min 0.874
_publcif_funding_html
;
;

loop_
_space_group_symop_operation_xyz
'x, y, z'
'-x, -y, z+1/2'
'-y+1/2, x+1/2, z+1/4'
'y+1/2, -x+1/2, z+3/4'
'-x+1/2, y+1/2, -z+1/4'
'x+1/2, -y+1/2, -z+3/4'
'y, x, -z'
'-y, -x, -z+1/2'

loop_
_atom_site_label
_atom_site_type_symbol
_atom_site_fract_x
_atom_site_fract_y
_atom_site_fract_z
_atom_site_U_iso_or_equiv
_atom_site_adp_type
_atom_site_occupancy
_atom_site_site_symmetry_order
_atom_site_calc_flag
_atom_site_refinement_flags_posn
_atom_site_refinement_flags_adp
_atom_site_refinement_flags_occupancy
_atom_site_disorder_assembly
_atom_site_disorder_group
Ag1 Ag 0.02961(3) 0.15710(4) 0.50948(2) 0.0946(2) Uani 1 1 d . U . . .
Ti2 Ti 0.34221(9) 0.57633(9) 0.55150(3) 0.0965(5) Uani 1 1 d . U . . .
Ti1 Ti 0.77615(10) 0.58095(13) 0.56372(3) 0.1196(7) Uani 1 1 d . U . . .
P2 P 0.08962(12) 0.03991(12) 0.45373(4) 0.0869(6) Uani 1 1 d . U . . .
P1 P -0.02057(12) 0.13311(12) 0.47060(4) 0.0915(6) Uani 1 1 d . U . . .
O13 O 0.3553(3) 0.5120(3) 0.52828(10) 0.0900(15) Uani 1 1 d . U . . .
O9 O 0.3692(3) 0.6429(3) 0.53093(10) 0.0982(16) Uani 1 1 d . U . . .
O10 O 0.6908(3) 0.5957(4) 0.57412(11) 0.114(2) Uani 1 1 d . U . . .
O15 O 0.3128(4) 0.6472(4) 0.57395(11) 0.1118(19) Uani 1 1 d . U . . .
O5 O 0.4230(3) 0.5641(3) 0.56609(10) 0.0980(16) Uani 1 1 d . U . . .
O7 O 0.3083(3) 0.5138(4) 0.57695(13) 0.120(2) Uani 1 1 d . U . . .
O2 O 0.2490(3) 0.5774(4) 0.53970(14) 0.119(2) Uani 1 1 d . U . . .
O16 O 0.5052(4) 0.7556(3) 0.45338(11) 0.1063(19) Uani 1 1 d . U . . .
O18 O 0.5238(6) 0.7987(4) 0.40893(15) 0.144(3) Uani 1 1 d . U . . .
O11 O 0.8016(4) 0.6527(6) 0.58626(14) 0.145(3) Uani 1 1 d . U . . .
O14 O 0.1596(4) 0.5656(5) 0.51820(19) 0.167(4) Uani 1 1 d . U . . .
O17 O 0.7700(3) 0.6345(4) 0.53597(12) 0.114(2) Uani 1 1 d . U . . .
C96 C 0.5540(5) 0.5825(5) 0.57610(15) 0.095(2) Uani 1 1 d . U . . .
H96A H 0.524624 0.603318 0.564613 0.114 Uiso 1 1 calc R U . . .
H96B H 0.585085 0.557157 0.566650 0.114 Uiso 1 1 calc R U . . .
O1 O 0.2758(6) 0.7388(5) 0.58790(15) 0.168(4) Uani 1 1 d . U . . .
C63 C 0.0023(4) 0.0556(4) 0.45589(16) 0.092(2) Uani 1 1 d . U . . .
H63A H -0.017789 0.020063 0.464870 0.110 Uiso 1 1 calc R U . . .
H63B H -0.015948 0.055214 0.439575 0.110 Uiso 1 1 calc R U . . .
C51 C 0.3132(5) 0.4083(4) 0.47611(15) 0.091(2) Uani 1 1 d . U . . .
O4 O 0.3071(5) 0.4260(5) 0.60018(15) 0.154(3) Uani 1 1 d . U . . .
C53 C 0.5151(5) 0.5361(5) 0.59078(15) 0.095(2) Uani 1 1 d . U . . .
C26 C 0.8774(5) 0.6409(7) 0.5178(2) 0.129(4) Uani 1 1 d . U . . .
C57 C 0.4345(7) 0.4510(6) 0.61775(18) 0.119(3) Uani 1 1 d . U . . .
H57 H 0.406877 0.424668 0.626972 0.142 Uiso 1 1 calc R U . . .
C92 C 0.5573(6) 0.6866(5) 0.60184(16) 0.107(3) Uani 1 1 d . U . . .
C60 C 0.1131(6) 0.1468(6) 0.39082(17) 0.120(3) Uani 1 1 d . U . . .
H60 H 0.092761 0.150874 0.375732 0.143 Uiso 1 1 calc R U . . .
C68 C 0.3052(5) 0.7065(7) 0.57199(19) 0.109(3) Uani 1 1 d . U . . .
C56 C 0.5407(6) 0.4990(5) 0.61048(17) 0.103(3) Uani 1 1 d . U . . .
C25 C 0.0893(5) -0.0421(5) 0.44140(15) 0.092(2) Uani 1 1 d . U . . .
C58 C 0.2168(5) 0.5501(6) 0.5220(2) 0.116(3) Uani 1 1 d . U . . .
C76 C 0.1657(6) 0.1832(6) 0.39556(19) 0.117(3) Uani 1 1 d . U . . .
H76 H 0.180652 0.214024 0.384422 0.141 Uiso 1 1 calc R U . . .
C59 C 0.7132(5) 0.7132(5) 0.500000 0.101(4) Uani 1 2 d S TU P . .
H59A H 0.694421 0.692093 0.514212 0.121 Uiso 0.5 1 calc R U P . .
H59B H 0.692098 0.694428 0.485785 0.121 Uiso 0.5 1 calc R U P . .
N2 N 0.0896(6) 0.2592(5) 0.51209(17) 0.126(3) Uani 1 1 d . U . . .
C36 C 0.0874(5) 0.1026(5) 0.40791(15) 0.100(2) Uani 1 1 d . U . . .
H36 H 0.049178 0.079586 0.404549 0.120 Uiso 1 1 calc R U . . .
N1 N -0.0359(6) 0.2441(5) 0.52907(17) 0.132(3) Uani 1 1 d . U . . .
C90 C 0.3352(6) 0.6993(5) 0.45860(18) 0.106(3) Uani 1 1 d . U . . .
C75 C 0.1187(6) -0.0597(5) 0.41880(18) 0.116(3) Uani 1 1 d . U . . .
H75 H 0.135159 -0.027746 0.408397 0.139 Uiso 1 1 calc R U . . .
C28 C 0.1197(5) 0.0937(5) 0.42982(14) 0.089(2) Uani 1 1 d . U . . .
O19 O 0.8723(4) 0.5766(6) 0.55594(16) 0.154(3) Uani 1 1 d . U . . .
C1 C 0.4279(7) 0.9194(6) 0.4961(2) 0.141(4) Uani 1 1 d . U . . .
H1 H 0.448611 0.944063 0.484149 0.169 Uiso 1 1 calc R U . . .
C74 C 0.4268(5) 0.7056(4) 0.49069(14) 0.096(2) Uani 1 1 d . U . . .
H74A H 0.472698 0.717675 0.490654 0.115 Uiso 1 1 calc R U . . .
H74B H 0.424709 0.659127 0.494069 0.115 Uiso 1 1 calc R U . . .
C44 C 0.4491(5) 0.5275(5) 0.58518(15) 0.093(2) Uani 1 1 d . U . . .
C62 C 0.4212(4) 0.4212(4) 0.500000 0.083(3) Uani 1 2 d S TU P . .
H62A H 0.436073 0.445980 0.514006 0.099 Uiso 0.5 1 calc R U P . .
H62B H 0.445985 0.436078 0.485996 0.099 Uiso 0.5 1 calc R U P . .
C39 C 0.4082(5) 0.4841(5) 0.59816(17) 0.100(2) Uani 1 1 d . U . . .
C97 C 0.2527(5) 0.5020(5) 0.50600(18) 0.099(3) Uani 1 1 d . U . . .
C13 C 0.3333(6) 0.8087(6) 0.55019(19) 0.116(3) Uani 1 1 d . U . . .
H13 H 0.311044 0.830365 0.562554 0.139 Uiso 1 1 calc R U . . .
C61 C 0.3185(4) 0.4852(4) 0.51022(16) 0.089(2) Uani 1 1 d . U . . .
C22 C 0.2941(7) 0.6721(6) 0.4757(2) 0.130(4) Uani 1 1 d . U . . .
H22 H 0.309343 0.664533 0.491392 0.156 Uiso 1 1 calc R U . . .
C103 C 0.5924(5) 0.6369(5) 0.58913(13) 0.095(2) Uani 1 1 d . U . . .
C80 C 0.3488(4) 0.4370(4) 0.49567(15) 0.083(2) Uani 1 1 d . U . . .
C65 C 0.4648(10) 0.7884(8) 0.4044(2) 0.151(5) Uani 1 1 d . U . . .
O3 O 0.7985(5) 0.7348(7) 0.6111(2) 0.196(5) Uani 1 1 d . U . . .
C38 C 0.1973(6) 0.1736(6) 0.41761(19) 0.120(3) Uani 1 1 d . U . . .
H38 H 0.235016 0.197217 0.421130 0.144 Uiso 1 1 calc R U . . .
C54 C 0.3677(5) 0.7076(5) 0.53144(16) 0.097(2) Uani 1 1 d . U . . .
C77 C 0.7820(5) 0.6965(6) 0.4990(2) 0.115(3) Uani 1 1 d . U . . .
C66 C 0.6598(5) 0.6413(5) 0.58691(15) 0.099(3) Uani 1 1 d . U . . .
C29 C 0.4909(6) 0.6890(6) 0.60401(19) 0.115(3) Uani 1 1 d . U . . .
H29 H 0.465650 0.656776 0.596624 0.138 Uiso 1 1 calc R U . . .
C83 C 0.3937(5) 0.7420(5) 0.51244(16) 0.102(2) Uani 1 1 d . U . . .
C32 C 0.3959(7) 0.9496(5) 0.5153(2) 0.128(4) Uani 1 1 d . U . . .
H32 H 0.397324 0.994873 0.516640 0.154 Uiso 1 1 calc R U . . .
C67 C 0.4010(6) 0.7161(5) 0.46524(17) 0.110(3) Uani 1 1 d . U . . .
C42 C 0.4989(7) 0.4548(6) 0.62437(19) 0.119(3) Uani 1 1 d . U . . .
C79 C 0.3951(5) 0.8130(5) 0.51220(17) 0.100(3) Uani 1 1 d . U . . .
C71 C 0.3358(5) 0.7427(5) 0.55099(15) 0.100(3) Uani 1 1 d . U . . .
C37 C 0.2099(6) 0.3962(7) 0.4545(2) 0.136(4) Uani 1 1 d . U . . .
H37 H 0.166386 0.407888 0.452223 0.163 Uiso 1 1 calc R U . . .
C24 C -0.1096(5) 0.1294(6) 0.47500(18) 0.110(3) Uani 1 1 d . U . . .
C15 C 0.4283(7) 0.8505(6) 0.4951(2) 0.129(4) Uani 1 1 d . U . . .
H15 H 0.451276 0.829758 0.482659 0.154 Uiso 1 1 calc R U . . .
C23 C 0.1223(7) -0.1244(6) 0.4127(2) 0.131(4) Uani 1 1 d . U . . .
H23 H 0.145980 -0.136672 0.399020 0.157 Uiso 1 1 calc R U . . .
C3 C 0.4421(7) 0.7406(4) 0.44775(17) 0.104(3) Uani 1 1 d . U . . .
C41 C 0.3625(5) 0.8465(5) 0.53173(19) 0.109(3) Uani 1 1 d . U . . .
C4 C 0.3379(6) 0.4727(7) 0.59179(18) 0.116(3) Uani 1 1 d . U . . .
C78 C 0.5961(7) 0.7363(6) 0.61417(19) 0.120(3) Uani 1 1 d . U . . .
O8 O 0.9676(5) 0.5841(7) 0.53625(19) 0.198(5) Uani 1 1 d . U . . .
C104 C 0.1738(4) 0.1304(5) 0.43401(17) 0.092(2) Uani 1 1 d . U . . .
H104 H 0.195597 0.125643 0.448780 0.111 Uiso 1 1 calc R U . . .
C31 C 0.3387(6) 0.3621(5) 0.45937(18) 0.117(3) Uani 1 1 d . U . . .
H31 H 0.382262 0.350051 0.461254 0.141 Uiso 1 1 calc R U . . .
C105 C 0.2273(6) 0.6552(6) 0.4694(2) 0.133(4) Uani 1 1 d . U . . .
H105 H 0.198310 0.638283 0.480828 0.160 Uiso 1 1 calc R U . . .
C47 C 0.6647(7) 0.7371(6) 0.61213(19) 0.124(3) Uani 1 1 d . U . . .
H47 H 0.688289 0.769800 0.619978 0.149 Uiso 1 1 calc R U . . .
C33 C 0.4608(7) 0.7371(6) 0.6166(2) 0.139(4) Uani 1 1 d . U . . .
H33 H 0.415403 0.738786 0.616734 0.167 Uiso 1 1 calc R U . . .
C43 C 0.2453(5) 0.4256(6) 0.47287(18) 0.109(3) Uani 1 1 d . U . . .
C2 C 0.7694(7) 0.6905(9) 0.5982(2) 0.144(5) Uani 1 1 d . U . . .
C18 C 0.4207(8) 0.7532(6) 0.42361(18) 0.129(3) Uani 1 1 d . U . . .
C52 C 0.8101(5) 0.6567(6) 0.5184(2) 0.112(3) Uani 1 1 d . U . . .
C19 C 0.8255(6) 0.7137(6) 0.4800(2) 0.129(4) Uani 1 1 d . U . . .
C89 C 0.6084(7) 0.4990(7) 0.6163(2) 0.148(5) Uani 1 1 d . U . . .
H89 H 0.636635 0.525499 0.607353 0.178 Uiso 1 1 calc R U . . .
O6 O 0.4385(7) 0.8030(6) 0.38487(17) 0.219(6) Uani 1 1 d . U . . .
C86 C 0.3625(7) 0.9144(6) 0.5324(2) 0.126(3) Uani 1 1 d . U . . .
H86 H 0.339441 0.936046 0.544526 0.151 Uiso 1 1 calc R U . . .
C40 C 0.6962(6) 0.6923(7) 0.59925(17) 0.121(4) Uani 1 1 d . U . . .
C12 C -0.1435(6) 0.1838(6) 0.4793(3) 0.140(4) Uani 1 1 d . U . . .
H12 H -0.121627 0.223376 0.477692 0.168 Uiso 1 1 calc R U . . .
C64 C 0.6328(8) 0.4618(8) 0.6343(2) 0.162(5) Uani 1 1 d . U . . .
H64 H 0.677289 0.463324 0.637805 0.194 Uiso 1 1 calc R U . . .
C48 C 0.4958(9) 0.7841(8) 0.6294(3) 0.164(5) Uani 1 1 d . U . . .
H48 H 0.474435 0.814995 0.638940 0.197 Uiso 1 1 calc R U . . .
C94 C -0.0506(3) 0.1930(4) 0.42627(12) 0.123(3) Uani 1 1 d G U . . .
H94 H -0.083898 0.162242 0.424715 0.148 Uiso 1 1 calc R U . . .
C17 C -0.0106(3) 0.1924(3) 0.44672(9) 0.093(2) Uani 1 1 d G U . . .
C101 C 0.0392(3) 0.2383(4) 0.44905(11) 0.111(3) Uani 1 1 d G U . . .
H101 H 0.065973 0.237958 0.462734 0.134 Uiso 1 1 calc R U . . .
C81 C 0.0488(4) 0.2848(4) 0.43094(14) 0.129(4) Uani 1 1 d G U . . .
H81 H 0.082035 0.315571 0.432497 0.155 Uiso 1 1 calc R U . . .
C8 C 0.0087(4) 0.2854(4) 0.41049(12) 0.150(5) Uani 1 1 d G U . . .
H8 H 0.015131 0.316520 0.398369 0.179 Uiso 1 1 calc R U . . .
C46 C -0.0410(4) 0.2395(5) 0.40816(9) 0.152(5) Uani 1 1 d G U . . .
H46 H -0.067836 0.239856 0.394477 0.182 Uiso 1 1 calc R U . . .
C100 C -0.0946(17) 0.3273(14) 0.5588(5) 0.244(10) Uani 1 1 d . U . . .
H100 H -0.114664 0.356642 0.569333 0.292 Uiso 1 1 calc R U . . .
C30 C 0.5246(9) 0.4179(8) 0.6427(3) 0.168(5) Uani 1 1 d . U . . .
H30 H 0.497097 0.390957 0.651779 0.201 Uiso 1 1 calc R U . . .
C72 C 0.3545(8) 0.7355(6) 0.4180(2) 0.132(4) Uani 1 1 d . U . . .
H72 H 0.337639 0.743249 0.402558 0.158 Uiso 1 1 calc R U . . .
C27 C 0.0659(8) -0.1540(7) 0.4475(3) 0.157(5) Uani 1 1 d . U . . .
H27 H 0.048267 -0.186611 0.457286 0.189 Uiso 1 1 calc R U . . .
C93 C 0.2182(5) 0.4735(6) 0.48753(19) 0.110(3) Uani 1 1 d . U . . .
H93 H 0.175272 0.486689 0.484723 0.132 Uiso 1 1 calc R U . . .
C21 C 0.2478(9) 0.6935(7) 0.4281(3) 0.155(5) Uani 1 1 d . U . . .
H21 H 0.231779 0.702953 0.412608 0.186 Uiso 1 1 calc R U . . .
C99 C 0.0934(8) -0.1693(6) 0.4257(2) 0.143(4) Uani 1 1 d . U . . .
H99 H 0.091568 -0.212081 0.420008 0.172 Uiso 1 1 calc R U . . .
C45 C 0.9176(6) 0.6626(7) 0.4999(3) 0.143(4) Uani 1 1 d . U . . .
H45 H 0.962092 0.653438 0.500396 0.172 Uiso 1 1 calc R U . . .
C11 C 0.8036(8) 0.7470(7) 0.4592(3) 0.155(5) Uani 1 1 d . U . . .
H11 H 0.759742 0.758957 0.458409 0.186 Uiso 1 1 calc R U . . .
C84 C 0.9063(7) 0.5982(10) 0.5381(3) 0.166(6) Uani 1 1 d . U . . .
C9 C 0.0643(6) -0.0919(6) 0.4547(2) 0.128(4) Uani 1 1 d . U . . .
H9 H 0.045138 -0.082239 0.469607 0.154 Uiso 1 1 calc R U . . .
C34 C 0.9059(10) 0.7503(11) 0.4408(4) 0.202(8) Uani 1 1 d . U . . .
H34 H 0.931830 0.764580 0.427912 0.242 Uiso 1 1 calc R U . . .
C7 C -0.2053(7) 0.1860(9) 0.4856(3) 0.168(6) Uani 1 1 d . U . . .
H7 H -0.225573 0.224764 0.490304 0.201 Uiso 1 1 calc R U . . .
C50 C 0.9346(8) 0.7161(9) 0.4603(4) 0.182(6) Uani 1 1 d . U . . .
H50 H 0.978589 0.704695 0.460408 0.218 Uiso 1 1 calc R U . . .
C14 C 0.2374(7) 0.3500(8) 0.4396(2) 0.153(5) Uani 1 1 d . U . . .
H14 H 0.211672 0.328309 0.428161 0.183 Uiso 1 1 calc R U . . .
C49 C 0.5906(10) 0.4197(9) 0.6482(3) 0.182(6) Uani 1 1 d . U . . .
H49 H 0.607411 0.394091 0.660700 0.219 Uiso 1 1 calc R U . . .
C98 C 0.5618(8) 0.7839(6) 0.6275(3) 0.151(5) Uani 1 1 d . U . . .
H98 H 0.585363 0.816549 0.635291 0.182 Uiso 1 1 calc R U . . .
C20 C 0.3182(8) 0.7088(7) 0.4346(2) 0.136(4) Uani 1 1 d . U . . .
C55 C 0.1607(15) 0.3601(12) 0.5319(5) 0.237(9) Uani 1 1 d . U . . .
H55 H 0.186695 0.388762 0.540755 0.284 Uiso 1 1 calc R U . . .
C16 C 0.8904(8) 0.6997(7) 0.4803(3) 0.149(4) Uani 1 1 d . U . . .
C85 C 0.1498(8) 0.2673(8) 0.5044(3) 0.163(5) Uani 1 1 d . U . . .
H85 H 0.168123 0.238387 0.493290 0.196 Uiso 1 1 calc R U . . .
C91 C -0.1442(6) 0.0695(8) 0.4759(3) 0.165(6) Uani 1 1 d . U . . .
H91 H -0.124381 0.030685 0.471145 0.198 Uiso 1 1 calc R U . . .
C102 C 0.1873(11) 0.3224(12) 0.5136(4) 0.230(9) Uani 1 1 d . U . . .
H102 H 0.228364 0.331946 0.507326 0.276 Uiso 1 1 calc R U . . .
C106 C -0.2054(8) 0.0699(10) 0.4838(4) 0.210(9) Uani 1 1 d . U . . .
H106 H -0.225413 0.031033 0.488451 0.252 Uiso 1 1 calc R U . . .
C70 C -0.2388(8) 0.1266(11) 0.4849(4) 0.206(8) Uani 1 1 d . U . . .
H70 H -0.284222 0.126207 0.485225 0.247 Uiso 1 1 calc R U . . .
C87 C 0.3060(8) 0.3350(8) 0.4414(2) 0.157(5) Uani 1 1 d . U . . .
H87 H 0.326397 0.307129 0.430376 0.188 Uiso 1 1 calc R U . . .
C88 C 0.8423(9) 0.7623(9) 0.4405(3) 0.173(6) Uani 1 1 d . U . . .
H88 H 0.824085 0.782072 0.426887 0.207 Uiso 1 1 calc R U . . .
C107 C -0.0992(7) 0.2349(10) 0.5362(3) 0.183(6) Uani 1 1 d . U . . .
H107 H -0.122466 0.198565 0.530780 0.219 Uiso 1 1 calc R U . . .
C10 C 0.2089(10) 0.6661(9) 0.4449(3) 0.188(7) Uani 1 1 d . U . . .
H10 H 0.167159 0.653471 0.440152 0.226 Uiso 1 1 calc R U . . .
C35 C 0.1004(6) 0.3550(7) 0.5363(2) 0.202(7) Uani 1 1 d G U . . .
C5 C 0.0734(9) 0.4008(5) 0.5521(2) 0.320(14) Uani 1 1 d G U . . .
H5 H 0.098176 0.436270 0.557298 0.384 Uiso 1 1 calc R U . . .
C108 C 0.0093(9) 0.3936(5) 0.56008(19) 0.229(7) Uani 1 1 d G U . . .
H108 H -0.008800 0.424214 0.570630 0.275 Uiso 1 1 calc R U . . .
C82 C -0.0278(7) 0.3406(6) 0.55230(18) 0.204(6) Uani 1 1 d G U . . .
C73 C -0.0007(7) 0.2948(4) 0.53652(16) 0.150(5) Uani 1 1 d G U . . .
C95 C 0.0634(7) 0.3020(5) 0.52854(15) 0.158(5) Uani 1 1 d G U . . .
C6 C -0.1285(11) 0.2797(14) 0.5515(4) 0.216(8) Uani 1 1 d . U . . .
H6 H -0.171890 0.274897 0.556266 0.259 Uiso 1 1 calc R U . . .

loop_
_atom_site_aniso_label
_atom_site_aniso_U_11
_atom_site_aniso_U_22
_atom_site_aniso_U_33
_atom_site_aniso_U_23
_atom_site_aniso_U_13
_atom_site_aniso_U_12
Ag1 0.0999(5) 0.1091(5) 0.0747(3) -0.0023(3) 0.0047(3) 0.0084(4)
Ti2 0.0873(10) 0.1121(12) 0.0901(10) -0.0132(9) 0.0091(8) 0.0062(9)
Ti1 0.0907(12) 0.179(2) 0.0888(10) -0.0151(12) -0.0108(9) -0.0047(12)
P2 0.0950(15) 0.0963(15) 0.0693(10) -0.0070(10) 0.0022(10) 0.0075(12)
P1 0.0942(15) 0.1019(16) 0.0785(11) -0.0029(11) 0.0009(11) 0.0118(13)
O13 0.065(3) 0.101(4) 0.105(4) -0.021(3) 0.001(3) 0.007(3)
O9 0.105(4) 0.101(4) 0.089(4) -0.010(3) 0.009(3) 0.020(3)
O10 0.094(4) 0.169(6) 0.080(3) -0.032(4) -0.008(3) -0.010(4)
O15 0.125(5) 0.120(5) 0.091(4) -0.003(4) 0.015(3) 0.005(4)
O5 0.095(4) 0.114(4) 0.084(3) 0.000(3) 0.003(3) -0.006(3)
O7 0.093(4) 0.153(6) 0.114(5) 0.009(4) 0.022(4) -0.011(4)
O2 0.085(4) 0.144(6) 0.129(5) -0.029(4) 0.004(4) 0.019(4)
O16 0.145(6) 0.094(4) 0.080(4) 0.005(3) 0.007(4) 0.009(4)
O18 0.216(9) 0.115(6) 0.101(5) 0.041(4) 0.002(6) 0.021(7)
O11 0.098(5) 0.230(10) 0.107(5) -0.045(6) -0.003(4) -0.025(6)
O14 0.067(4) 0.223(10) 0.211(9) -0.080(8) -0.006(5) 0.030(5)
O17 0.090(4) 0.143(6) 0.108(4) -0.010(4) -0.004(3) -0.003(4)
C96 0.093(6) 0.117(7) 0.076(5) -0.002(4) 0.007(4) -0.014(5)
O1 0.224(10) 0.174(8) 0.106(5) -0.001(5) 0.060(6) 0.050(7)
C63 0.094(5) 0.097(6) 0.084(5) -0.017(4) 0.006(4) 0.008(5)
C51 0.104(6) 0.085(5) 0.085(5) -0.001(4) -0.016(4) 0.006(5)
O4 0.173(8) 0.153(7) 0.136(6) 0.015(5) 0.026(6) -0.051(6)
C53 0.102(6) 0.103(6) 0.081(5) -0.006(4) 0.006(4) -0.002(5)
C26 0.085(6) 0.162(11) 0.141(9) -0.008(7) 0.001(6) -0.012(7)
C57 0.156(8) 0.113(8) 0.088(6) 0.004(5) 0.014(6) 0.009(7)
C92 0.120(7) 0.120(7) 0.080(5) -0.005(5) 0.022(5) -0.027(5)
C60 0.141(9) 0.144(9) 0.074(5) 0.003(6) -0.010(5) 0.015(7)
C68 0.098(7) 0.130(8) 0.100(6) -0.004(6) 0.009(5) 0.030(6)
C56 0.125(7) 0.095(6) 0.090(5) 0.003(4) -0.003(5) 0.002(5)
C25 0.099(6) 0.092(5) 0.086(5) -0.003(4) 0.006(4) 0.010(5)
C58 0.086(6) 0.131(9) 0.131(8) -0.018(6) 0.003(5) 0.009(6)
C76 0.133(9) 0.125(8) 0.094(6) 0.001(6) 0.009(6) 0.004(6)
C59 0.101(5) 0.101(5) 0.101(8) 0.000(5) 0.000(5) 0.009(8)
N2 0.155(7) 0.113(6) 0.111(6) 0.018(5) -0.034(6) -0.020(6)
C36 0.103(7) 0.112(7) 0.084(5) -0.018(5) -0.008(5) -0.002(5)
N1 0.157(8) 0.130(7) 0.109(6) 0.013(5) 0.014(6) 0.067(6)
C90 0.138(7) 0.088(6) 0.091(5) -0.016(5) -0.029(5) 0.033(6)
C75 0.144(9) 0.110(7) 0.094(6) -0.015(5) 0.007(6) 0.003(6)
C28 0.097(6) 0.097(6) 0.073(4) -0.011(4) -0.002(4) 0.007(5)
O19 0.096(5) 0.248(11) 0.119(6) 0.014(6) -0.013(4) -0.013(6)
C1 0.193(13) 0.121(8) 0.109(8) 0.014(7) -0.012(7) 0.011(8)
C74 0.124(7) 0.089(5) 0.075(4) -0.007(4) -0.021(5) 0.024(5)
C44 0.105(6) 0.099(6) 0.074(4) 0.000(4) 0.004(4) 0.001(5)
C62 0.086(4) 0.086(4) 0.076(6) -0.009(4) 0.009(4) 0.004(6)
C39 0.104(6) 0.092(6) 0.103(6) -0.009(5) 0.014(5) -0.007(5)
C97 0.081(5) 0.108(7) 0.110(6) -0.010(5) -0.004(5) 0.015(5)
C13 0.129(9) 0.116(7) 0.103(6) -0.014(5) -0.016(6) 0.048(6)
C61 0.075(5) 0.091(6) 0.100(5) -0.002(4) 0.011(4) -0.001(4)
C22 0.152(9) 0.125(9) 0.113(7) -0.028(7) -0.023(6) 0.013(7)
C103 0.105(6) 0.121(7) 0.058(4) -0.004(4) 0.007(4) -0.018(5)
C80 0.085(5) 0.074(5) 0.092(5) 0.001(4) -0.008(4) 0.013(4)
C65 0.226(13) 0.142(11) 0.085(6) 0.028(7) -0.022(8) 0.024(12)
O3 0.126(7) 0.275(13) 0.187(9) -0.115(9) 0.004(6) -0.046(7)
C38 0.128(9) 0.127(9) 0.104(6) 0.021(6) 0.000(6) -0.011(7)
C54 0.107(7) 0.106(6) 0.077(5) 0.003(4) -0.009(4) 0.020(5)
C77 0.095(6) 0.126(8) 0.123(7) -0.004(6) 0.019(5) -0.018(6)
C66 0.101(6) 0.127(7) 0.069(4) -0.007(5) 0.001(4) -0.013(5)
C29 0.120(7) 0.115(8) 0.109(7) -0.012(6) 0.018(6) -0.015(6)
C83 0.109(7) 0.125(7) 0.073(4) -0.009(5) -0.019(4) 0.019(5)
C32 0.164(11) 0.076(6) 0.145(9) -0.007(6) -0.026(7) 0.010(6)
C67 0.141(8) 0.107(7) 0.081(5) -0.014(5) -0.016(5) 0.022(6)
C42 0.155(8) 0.112(8) 0.089(6) 0.009(5) -0.004(6) -0.009(7)
C79 0.118(7) 0.093(5) 0.088(5) -0.017(4) -0.020(5) 0.018(5)
C71 0.111(7) 0.109(6) 0.079(5) -0.008(4) -0.007(5) 0.027(6)
C37 0.106(8) 0.165(11) 0.136(9) -0.027(8) -0.026(7) -0.019(7)
C24 0.099(6) 0.133(8) 0.098(6) -0.008(6) -0.003(5) 0.028(5)
C15 0.176(11) 0.112(7) 0.098(7) -0.005(6) -0.014(7) 0.015(7)
C23 0.197(13) 0.104(7) 0.092(6) -0.025(6) 0.007(7) 0.020(8)
C3 0.159(8) 0.072(5) 0.081(5) 0.007(4) -0.011(5) 0.012(6)
C41 0.124(8) 0.091(6) 0.112(6) -0.018(5) -0.027(5) 0.027(6)
C4 0.115(7) 0.139(9) 0.095(6) -0.007(6) 0.026(5) -0.021(6)
C78 0.152(8) 0.115(8) 0.093(6) -0.004(5) 0.002(6) -0.014(6)
O8 0.106(6) 0.325(16) 0.163(8) 0.015(9) 0.002(6) 0.041(8)
C104 0.090(6) 0.098(6) 0.088(5) -0.001(4) -0.009(4) 0.001(5)
C31 0.137(8) 0.112(8) 0.102(6) -0.018(5) -0.004(6) 0.014(7)
C105 0.132(8) 0.116(8) 0.151(8) -0.027(7) -0.027(8) 0.002(7)
C47 0.140(8) 0.140(9) 0.093(6) -0.014(6) 0.012(6) -0.050(7)
C33 0.133(10) 0.124(9) 0.160(11) -0.015(7) 0.002(8) 0.032(7)
C43 0.088(6) 0.146(9) 0.094(6) -0.019(6) 0.001(5) -0.008(6)
C2 0.113(7) 0.210(14) 0.107(8) -0.039(8) -0.005(7) -0.061(8)
C18 0.201(10) 0.107(7) 0.080(5) -0.005(5) -0.023(6) 0.023(7)
C52 0.080(5) 0.136(9) 0.121(7) -0.022(6) 0.003(5) -0.009(6)
C19 0.105(7) 0.128(9) 0.155(9) 0.003(7) 0.041(6) -0.031(7)
C89 0.147(9) 0.199(13) 0.099(7) 0.004(7) -0.038(7) 0.014(9)
O6 0.311(16) 0.229(12) 0.117(6) 0.074(7) -0.051(8) 0.022(11)
C86 0.150(10) 0.108(7) 0.118(8) -0.016(6) -0.005(7) 0.028(7)
C40 0.105(6) 0.182(11) 0.076(5) -0.030(6) 0.005(5) -0.031(7)
C12 0.099(7) 0.133(9) 0.187(12) 0.011(8) 0.036(8) 0.030(7)
C64 0.174(12) 0.187(14) 0.124(9) 0.033(8) -0.029(8) 0.007(10)
C48 0.181(11) 0.162(12) 0.150(11) -0.040(9) 0.043(11) -0.003(10)
C94 0.136(9) 0.156(9) 0.077(5) -0.014(5) -0.015(5) 0.029(7)
C17 0.104(6) 0.103(6) 0.073(4) -0.011(4) 0.002(4) 0.027(5)
C101 0.093(7) 0.139(8) 0.103(6) 0.024(6) 0.004(5) 0.020(5)
C81 0.131(9) 0.136(9) 0.121(7) 0.028(7) 0.020(6) 0.017(7)
C8 0.161(12) 0.187(13) 0.101(7) 0.044(8) 0.036(7) 0.055(8)
C46 0.171(12) 0.217(15) 0.067(5) 0.006(7) -0.008(7) 0.037(9)
C100 0.35(2) 0.25(3) 0.131(15) 0.019(16) 0.03(2) 0.160(16)
C30 0.200(12) 0.179(14) 0.124(9) 0.043(9) -0.004(10) 0.030(12)
C72 0.198(11) 0.112(8) 0.086(6) 0.000(5) -0.050(7) 0.024(8)
C27 0.196(14) 0.117(8) 0.159(10) -0.038(8) 0.025(9) -0.031(9)
C93 0.087(6) 0.131(8) 0.112(7) 0.003(6) -0.007(5) 0.011(6)
C21 0.191(12) 0.110(10) 0.163(12) -0.012(8) -0.074(10) 0.020(9)
C99 0.202(14) 0.085(7) 0.143(9) -0.013(6) 0.004(9) 0.025(7)
C45 0.093(7) 0.169(12) 0.167(10) -0.010(8) 0.038(7) 0.000(7)
C11 0.184(13) 0.123(10) 0.159(10) 0.019(8) 0.060(9) -0.008(9)
C84 0.088(7) 0.29(2) 0.123(9) -0.008(9) -0.020(6) 0.006(9)
C9 0.162(10) 0.108(7) 0.114(7) 0.000(6) 0.045(7) -0.007(7)
C34 0.175(12) 0.25(2) 0.183(15) 0.025(12) 0.087(12) -0.038(14)
C7 0.099(8) 0.185(12) 0.219(16) 0.015(13) 0.011(10) 0.030(8)
C50 0.144(12) 0.172(14) 0.229(16) 0.023(12) 0.075(11) -0.031(10)
C14 0.148(10) 0.182(13) 0.129(9) -0.033(8) -0.028(8) 0.006(10)
C49 0.206(14) 0.185(15) 0.156(12) 0.047(11) -0.036(12) -0.006(13)
C98 0.184(11) 0.110(9) 0.160(11) -0.036(8) 0.025(10) -0.021(9)
C20 0.190(11) 0.129(9) 0.089(6) -0.009(6) -0.039(7) 0.026(8)
C55 0.299(19) 0.192(19) 0.22(2) 0.060(13) -0.117(17) -0.038(17)
C16 0.136(9) 0.137(11) 0.176(11) -0.011(8) 0.043(8) -0.017(8)
C85 0.150(10) 0.195(13) 0.146(10) 0.057(9) -0.022(8) -0.060(10)
C91 0.098(8) 0.153(10) 0.244(17) -0.023(11) 0.040(9) -0.007(7)
C102 0.238(19) 0.27(2) 0.180(17) 0.081(12) -0.039(12) -0.144(16)
C106 0.124(11) 0.205(15) 0.30(2) -0.046(17) 0.069(14) 0.001(10)
C70 0.103(10) 0.233(16) 0.28(2) -0.018(19) 0.019(13) 0.010(9)
C87 0.166(10) 0.178(13) 0.127(9) -0.053(9) -0.039(8) 0.020(10)
C88 0.160(11) 0.196(15) 0.162(12) 0.025(10) 0.057(10) -0.015(12)
C107 0.130(9) 0.275(18) 0.144(10) 0.051(10) 0.048(9) 0.098(10)
C10 0.215(17) 0.171(16) 0.178(12) -0.005(12) -0.089(11) -0.030(12)
C35 0.299(17) 0.133(11) 0.174(13) 0.020(9) -0.137(13) 0.016(12)
C5 0.366(17) 0.297(17) 0.297(18) -0.046(12) -0.039(12) 0.022(12)
C108 0.41(2) 0.151(13) 0.126(10) -0.047(10) -0.050(14) 0.095(13)
C82 0.35(2) 0.143(11) 0.115(10) -0.018(9) -0.033(14) 0.077(13)
C73 0.260(13) 0.108(8) 0.083(6) 0.000(6) -0.017(8) 0.062(8)
C95 0.235(13) 0.136(10) 0.105(8) 0.000(7) -0.068(8) 0.012(9)
C6 0.184(15) 0.31(3) 0.152(18) 0.062(16) 0.055(14) 0.138(13)

loop_
_atom_type_symbol
_atom_type_description
_atom_type_scat_dispersion_real
_atom_type_scat_dispersion_imag
_atom_type_scat_source
C C 0.0181 0.0091 'International Tables Vol C Tables 4.2.6.8 and 6.1.1.4'
H H 0.0000 0.0000 'International Tables Vol C Tables 4.2.6.8 and 6.1.1.4'
Ag Ag 0.1306 4.2820 'International Tables Vol C Tables 4.2.6.8 and 6.1.1.4'
N N 0.0311 0.0180 'International Tables Vol C Tables 4.2.6.8 and 6.1.1.4'
O O 0.0492 0.0322 'International Tables Vol C Tables 4.2.6.8 and 6.1.1.4'
P P 0.2955 0.4335 'International Tables Vol C Tables 4.2.6.8 and 6.1.1.4'
Ti Ti 0.2191 1.8069 'International Tables Vol C Tables 4.2.6.8 and 6.1.1.4'

loop_
_geom_angle_atom_site_label_1
_geom_angle_atom_site_label_2
_geom_angle_atom_site_label_3
_geom_angle
_geom_angle_site_symmetry_1
_geom_angle_site_symmetry_3
_geom_angle_publ_flag
P2 Ag1 N1 95.4(2) 7_556 . ?
P1 Ag1 P2 130.41(9) . 7_556 ?
P1 Ag1 N2 116.2(2) . . ?
P1 Ag1 N1 107.4(3) . . ?
N2 Ag1 P2 113.1(2) . 7_556 ?
N2 Ag1 N1 68.3(4) . . ?
O13 Ti2 O15 170.1(3) . . ?
O13 Ti2 O5 94.2(3) . . ?
O13 Ti2 O7 94.4(3) . . ?
O13 Ti2 O2 85.6(3) . . ?
O9 Ti2 O13 93.4(3) . . ?
O9 Ti2 O15 86.1(3) . . ?
O9 Ti2 O5 95.5(3) . . ?
O9 Ti2 O7 172.1(3) . . ?
O9 Ti2 O2 94.5(3) . . ?
O15 Ti2 O7 86.0(3) . . ?
O15 Ti2 O2 84.6(3) . . ?
O5 Ti2 O15 95.7(3) . . ?
O5 Ti2 O7 85.5(3) . . ?
O5 Ti2 O2 170.0(3) . . ?
O2 Ti2 O7 84.5(3) . . ?
O10 Ti1 O18 94.7(4) . 7_556 ?
O10 Ti1 O11 86.3(3) . . ?
O10 Ti1 O17 95.2(3) . . ?
O10 Ti1 O19 171.0(4) . . ?
O16 Ti1 O10 94.5(3) 7_556 . ?
O16 Ti1 O18 86.7(4) 7_556 7_556 ?
O16 Ti1 O11 171.1(4) 7_556 . ?
O16 Ti1 O17 93.5(3) 7_556 . ?
O16 Ti1 O19 94.4(4) 7_556 . ?
O18 Ti1 O11 84.4(4) 7_556 . ?
O18 Ti1 O19 84.6(4) 7_556 . ?
O11 Ti1 O19 84.7(4) . . ?
O17 Ti1 O18 170.0(4) . 7_556 ?
O17 Ti1 O11 95.3(4) . . ?
O17 Ti1 O19 85.3(4) . . ?
C63 P2 Ag1 120.9(3) . 7_556 ?
C63 P2 C28 105.8(4) . . ?
C25 P2 Ag1 103.3(3) . 7_556 ?
C25 P2 C63 100.6(4) . . ?
C25 P2 C28 107.0(4) . . ?
C28 P2 Ag1 117.1(3) . 7_556 ?
C63 P1 Ag1 117.0(3) . . ?
C63 P1 C24 105.9(5) . . ?
C24 P1 Ag1 108.2(3) . . ?
C17 P1 Ag1 117.3(2) . . ?
C17 P1 C63 103.4(4) . . ?
C17 P1 C24 103.7(4) . . ?
C61 O13 Ti2 135.2(5) . . ?
C54 O9 Ti2 135.6(6) . . ?
C66 O10 Ti1 136.4(7) . . ?
C68 O15 Ti2 134.6(7) . . ?
C44 O5 Ti2 137.6(6) . . ?
C4 O7 Ti2 132.4(7) . . ?
C58 O2 Ti2 135.7(7) . . ?
C3 O16 Ti1 136.5(6) . 7_556 ?
C65 O18 Ti1 133.5(9) . 7_556 ?
C2 O11 Ti1 131.7(8) . . ?
C52 O17 Ti1 137.4(7) . . ?
H96A C96 H96B 107.0 . . ?
C53 C96 H96A 107.5 . . ?
C53 C96 H96B 107.5 . . ?
C53 C96 C103 119.1(7) . . ?
C103 C96 H96A 107.5 . . ?
C103 C96 H96B 107.5 . . ?
P2 C63 P1 115.5(5) . . ?
P2 C63 H63A 108.4 . . ?
P2 C63 H63B 108.4 . . ?
P1 C63 H63A 108.4 . . ?
P1 C63 H63B 108.4 . . ?
H63A C63 H63B 107.5 . . ?
C80 C51 C31 125.1(9) . . ?
C80 C51 C43 118.9(8) . . ?
C31 C51 C43 115.9(9) . . ?
C56 C53 C96 124.0(9) . . ?
C44 C53 C96 118.8(8) . . ?
C44 C53 C56 117.2(9) . . ?
C52 C26 C84 119.2(12) . . ?
C45 C26 C52 122.1(13) . . ?
C45 C26 C84 118.7(12) . . ?
C39 C57 H57 118.2 . . ?
C42 C57 H57 118.2 . . ?
C42 C57 C39 123.6(11) . . ?
C103 C92 C78 116.8(10) . . ?
C29 C92 C103 124.7(10) . . ?
C29 C92 C78 118.4(11) . . ?
C76 C60 H60 119.0 . . ?
C76 C60 C36 122.0(10) . . ?
C36 C60 H60 119.0 . . ?
O15 C68 O1 121.4(11) . . ?
O15 C68 C71 120.0(9) . . ?
O1 C68 C71 118.4(11) . . ?
C53 C56 C42 120.9(10) . . ?
C53 C56 C89 122.0(10) . . ?
C89 C56 C42 117.0(10) . . ?
C75 C25 P2 123.9(8) . . ?
C9 C25 P2 119.9(7) . . ?
C9 C25 C75 116.1(9) . . ?
O2 C58 C97 117.9(9) . . ?
O14 C58 O2 119.8(10) . . ?
O14 C58 C97 122.2(10) . . ?
C60 C76 H76 121.0 . . ?
C60 C76 C38 117.9(11) . . ?
C38 C76 H76 121.0 . . ?
H59A C59 H59B 107.2 . . ?
C77 C59 H59A 108.0 . . ?
C77 C59 H59A 108.0 7_556 . ?
C77 C59 H59B 108.0 7_556 . ?
C77 C59 H59B 108.0 . . ?
C77 C59 C77 117.2(13) . 7_556 ?
C85 N2 Ag1 124.4(11) . . ?
C85 N2 C95 120.0(13) . . ?
C95 N2 Ag1 113.0(9) . . ?
C60 C36 H36 120.5 . . ?
C28 C36 C60 119.0(10) . . ?
C28 C36 H36 120.5 . . ?
C107 N1 Ag1 122.6(12) . . ?
C73 N1 Ag1 113.7(9) . . ?
C73 N1 C107 122.3(13) . . ?
C22 C90 C67 119.7(10) . . ?
C22 C90 C20 123.7(13) . . ?
C20 C90 C67 116.5(13) . . ?
C25 C75 H75 120.7 . . ?
C23 C75 C25 118.6(11) . . ?
C23 C75 H75 120.7 . . ?
C36 C28 P2 122.9(8) . . ?
C104 C28 P2 119.2(7) . . ?
C104 C28 C36 117.7(9) . . ?
C84 O19 Ti1 132.6(9) . . ?
C32 C1 H1 120.7 . . ?
C32 C1 C15 118.6(12) . . ?
C15 C1 H1 120.7 . . ?
H74A C74 H74B 107.0 . . ?
C83 C74 H74A 107.5 . . ?
C83 C74 H74B 107.5 . . ?
C67 C74 H74A 107.5 . . ?
C67 C74 H74B 107.5 . . ?
C67 C74 C83 119.2(7) . . ?
O5 C44 C53 117.9(8) . . ?
O5 C44 C39 119.3(8) . . ?
C53 C44 C39 122.7(9) . . ?
H62A C62 H62B 107.5 . . ?
C80 C62 H62A 108.4 7_556 . ?
C80 C62 H62A 108.4 . . ?
C80 C62 H62B 108.4 . . ?
C80 C62 H62B 108.4 7_556 . ?
C80 C62 C80 115.5(10) . 7_556 ?
C57 C39 C44 118.1(10) . . ?
C57 C39 C4 118.6(10) . . ?
C44 C39 C4 123.3(9) . . ?
C61 C97 C58 121.9(9) . . ?
C93 C97 C58 117.2(9) . . ?
C93 C97 C61 120.8(9) . . ?
C71 C13 H13 118.1 . . ?
C71 C13 C41 123.8(10) . . ?
C41 C13 H13 118.1 . . ?
O13 C61 C97 123.3(8) . . ?
O13 C61 C80 116.9(7) . . ?
C97 C61 C80 119.7(8) . . ?
C90 C22 H22 119.7 . . ?
C90 C22 C105 120.6(12) . . ?
C105 C22 H22 119.7 . . ?
C92 C103 C96 119.1(9) . . ?
C66 C103 C96 120.9(8) . . ?
C66 C103 C92 119.8(9) . . ?
C51 C80 C62 121.6(7) . . ?
C51 C80 C61 119.4(8) . . ?
C61 C80 C62 118.8(7) . . ?
O18 C65 C18 120.1(11) . . ?
O6 C65 O18 123.4(16) . . ?
O6 C65 C18 116.4(17) . . ?
C76 C38 H38 119.7 . . ?
C104 C38 C76 120.6(11) . . ?
C104 C38 H38 119.7 . . ?
O9 C54 C83 119.3(9) . . ?
O9 C54 C71 121.5(9) . . ?
C83 C54 C71 119.1(9) . . ?
C52 C77 C59 119.1(9) . . ?
C19 C77 C59 125.4(11) . . ?
C19 C77 C52 115.5(11) . . ?
O10 C66 C103 118.4(9) . . ?
O10 C66 C40 120.4(9) . . ?
C103 C66 C40 121.1(9) . . ?
C92 C29 H29 119.2 . . ?
C92 C29 C33 121.6(12) . . ?
C33 C29 H29 119.2 . . ?
C54 C83 C74 120.6(9) . . ?
C54 C83 C79 121.9(9) . . ?
C79 C83 C74 117.4(9) . . ?
C1 C32 H32 119.2 . . ?
C86 C32 C1 121.6(11) . . ?
C86 C32 H32 119.2 . . ?
C90 C67 C74 122.0(11) . . ?
C3 C67 C90 119.0(10) . . ?
C3 C67 C74 119.0(11) . . ?
C57 C42 C56 117.4(10) . . ?
C30 C42 C57 122.3(13) . . ?
C30 C42 C56 120.3(14) . . ?
C15 C79 C83 124.6(9) . . ?
C15 C79 C41 118.0(10) . . ?
C41 C79 C83 117.4(10) . . ?
C13 C71 C68 120.0(9) . . ?
C13 C71 C54 119.3(10) . . ?
C54 C71 C68 120.7(9) . . ?
C43 C37 H37 119.3 . . ?
C14 C37 H37 119.3 . . ?
C14 C37 C43 121.5(12) . . ?
C12 C24 P1 120.3(10) . . ?
C12 C24 C91 117.0(11) . . ?
C91 C24 P1 122.4(9) . . ?
C1 C15 H15 119.3 . . ?
C79 C15 C1 121.4(11) . . ?
C79 C15 H15 119.3 . . ?
C75 C23 H23 119.2 . . ?
C99 C23 C75 121.7(11) . . ?
C99 C23 H23 119.2 . . ?
O16 C3 C18 117.6(11) . . ?
C67 C3 O16 120.3(9) . . ?
C67 C3 C18 122.1(13) . . ?
C13 C41 C79 118.2(9) . . ?
C13 C41 C86 122.1(10) . . ?
C86 C41 C79 119.7(11) . . ?
O7 C4 C39 119.1(10) . . ?
O4 C4 O7 119.3(12) . . ?
O4 C4 C39 121.6(12) . . ?
C47 C78 C92 120.9(11) . . ?
C47 C78 C98 122.1(12) . . ?
C98 C78 C92 116.9(13) . . ?
C28 C104 C38 122.6(9) . . ?
C28 C104 H104 118.7 . . ?
C38 C104 H104 118.7 . . ?
C51 C31 H31 117.2 . . ?
C87 C31 C51 125.5(12) . . ?
C87 C31 H31 117.2 . . ?
C22 C105 H105 122.0 . . ?
C10 C105 C22 116.0(15) . . ?
C10 C105 H105 122.0 . . ?
C78 C47 H47 119.4 . . ?
C40 C47 C78 121.3(11) . . ?
C40 C47 H47 119.4 . . ?
C29 C33 H33 119.0 . . ?
C29 C33 C48 122.0(14) . . ?
C48 C33 H33 119.0 . . ?
C37 C43 C51 119.2(10) . . ?
C93 C43 C51 119.2(9) . . ?
C93 C43 C37 121.5(11) . . ?
O11 C2 O3 119.6(12) . . ?
O11 C2 C40 125.7(11) . . ?
O3 C2 C40 114.7(13) . . ?
C3 C18 C65 122.4(14) . . ?
C3 C18 C72 116.4(12) . . ?
C72 C18 C65 121.1(11) . . ?
O17 C52 C26 122.2(11) . . ?
O17 C52 C77 118.1(9) . . ?
C26 C52 C77 119.6(11) . . ?
C11 C19 C77 121.3(13) . . ?
C16 C19 C77 123.5(14) . . ?
C16 C19 C11 115.1(13) . . ?
C56 C89 H89 119.1 . . ?
C64 C89 C56 121.7(14) . . ?
C64 C89 H89 119.1 . . ?
C32 C86 C41 120.7(11) . . ?
C32 C86 H86 119.7 . . ?
C41 C86 H86 119.7 . . ?
C66 C40 C2 118.5(11) . . ?
C47 C40 C66 119.7(11) . . ?
C47 C40 C2 121.7(11) . . ?
C24 C12 H12 117.3 . . ?
C7 C12 C24 125.3(14) . . ?
C7 C12 H12 117.3 . . ?
C89 C64 H64 119.8 . . ?
C89 C64 C49 120.4(16) . . ?
C49 C64 H64 119.8 . . ?
C33 C48 H48 120.9 . . ?
C98 C48 C33 118.1(14) . . ?
C98 C48 H48 120.9 . . ?
C17 C94 H94 120.0 . . ?
C17 C94 C46 120.0 . . ?
C46 C94 H94 120.0 . . ?
C94 C17 P1 121.8(4) . . ?
C101 C17 P1 118.2(4) . . ?
C101 C17 C94 120.0 . . ?
C17 C101 H101 120.0 . . ?
C17 C101 C81 120.0 . . ?
C81 C101 H101 120.0 . . ?
C101 C81 H81 120.0 . . ?
C101 C81 C8 120.0 . . ?
C8 C81 H81 120.0 . . ?
C81 C8 H8 120.0 . . ?
C46 C8 C81 120.0 . . ?
C46 C8 H8 120.0 . . ?
C94 C46 H46 120.0 . . ?
C8 C46 C94 120.0 . . ?
C8 C46 H46 120.0 . . ?
C82 C100 H100 116.9 . . ?
C6 C100 H100 116.9 . . ?
C6 C100 C82 126(2) . . ?
C42 C30 H30 119.3 . . ?
C49 C30 C42 121.3(16) . . ?
C49 C30 H30 119.3 . . ?
C18 C72 H72 120.1 . . ?
C20 C72 C18 119.9(11) . . ?
C20 C72 H72 120.1 . . ?
C99 C27 H27 120.3 . . ?
C99 C27 C9 119.5(14) . . ?
C9 C27 H27 120.3 . . ?
C97 C93 H93 119.2 . . ?
C43 C93 C97 121.7(9) . . ?
C43 C93 H93 119.2 . . ?
C20 C21 H21 120.4 . . ?
C10 C21 H21 120.4 . . ?
C10 C21 C20 119.1(14) . . ?
C23 C99 C27 120.4(12) . . ?
C23 C99 H99 119.8 . . ?
C27 C99 H99 119.8 . . ?
C26 C45 H45 120.5 . . ?
C26 C45 C16 119.0(12) . . ?
C16 C45 H45 120.5 . . ?
C19 C11 H11 118.3 . . ?
C88 C11 C19 123.3(17) . . ?
C88 C11 H11 118.3 . . ?
O19 C84 C26 123.0(12) . . ?
O19 C84 O8 120.6(15) . . ?
O8 C84 C26 116.5(14) . . ?
C25 C9 H9 118.3 . . ?
C27 C9 C25 123.4(11) . . ?
C27 C9 H9 118.3 . . ?
C50 C34 H34 119.7 . . ?
C88 C34 H34 119.7 . . ?
C88 C34 C50 120.6(16) . . ?
C12 C7 H7 122.1 . . ?
C12 C7 C70 115.7(16) . . ?
C70 C7 H7 122.1 . . ?
C34 C50 H50 122.3 . . ?
C34 C50 C16 115.4(17) . . ?
C16 C50 H50 122.3 . . ?
C37 C14 H14 119.9 . . ?
C37 C14 C87 120.3(12) . . ?
C87 C14 H14 119.9 . . ?
C64 C49 H49 120.4 . . ?
C30 C49 C64 119.2(15) . . ?
C30 C49 H49 120.4 . . ?
C78 C98 H98 118.6 . . ?
C48 C98 C78 122.8(14) . . ?
C48 C98 H98 118.6 . . ?
C90 C20 C21 115.9(15) . . ?
C72 C20 C90 125.9(15) . . ?
C72 C20 C21 117.8(12) . . ?
C102 C55 H55 120.6 . . ?
C35 C55 H55 120.6 . . ?
C35 C55 C102 119(2) . . ?
C19 C16 C45 120.0(13) . . ?
C19 C16 C50 123.1(17) . . ?
C45 C16 C50 116.7(15) . . ?
N2 C85 H85 120.6 . . ?
N2 C85 C102 118.8(19) . . ?
C102 C85 H85 120.6 . . ?
C24 C91 H91 120.6 . . ?
C106 C91 C24 118.7(15) . . ?
C106 C91 H91 120.6 . . ?
C55 C102 C85 119(2) . . ?
C55 C102 H102 120.7 . . ?
C85 C102 H102 120.7 . . ?
C91 C106 H106 120.0 . . ?
C91 C106 C70 120(2) . . ?
C70 C106 H106 120.0 . . ?
C7 C70 H70 119.9 . . ?
C106 C70 C7 120.2(17) . . ?
C106 C70 H70 119.9 . . ?
C31 C87 C14 117.3(13) . . ?
C31 C87 H87 121.3 . . ?
C14 C87 H87 121.3 . . ?
C11 C88 H88 118.9 . . ?
C34 C88 C11 122.3(19) . . ?
C34 C88 H88 118.9 . . ?
N1 C107 H107 120.2 . . ?
C6 C107 N1 120(2) . . ?
C6 C107 H107 120.2 . . ?
C105 C10 H10 117.8 . . ?
C21 C10 C105 124.3(17) . . ?
C21 C10 H10 117.9 . . ?
C55 C35 C5 117.0(17) . . ?
C55 C35 C95 122.5(17) . . ?
C5 C35 C95 120.0 . . ?
C35 C5 H5 120.0 . . ?
C35 C5 C108 120.0 . . ?
C108 C5 H5 120.0 . . ?
C5 C108 H108 120.0 . . ?
C82 C108 C5 120.0 . . ?
C82 C108 H108 120.0 . . ?
C108 C82 C100 126.1(14) . . ?
C108 C82 C73 120.0 . . ?
C73 C82 C100 113.9(14) . . ?
N1 C73 C82 120.2(10) . . ?
N1 C73 C95 119.8(10) . . ?
C95 C73 C82 120.0 . . ?
N2 C95 C35 119.2(10) . . ?
N2 C95 C73 120.7(10) . . ?
C73 C95 C35 120.0 . . ?
C100 C6 C107 118(2) . . ?
C100 C6 H6 121.1 . . ?
C107 C6 H6 121.1 . . ?

loop_
_geom_bond_atom_site_label_1
_geom_bond_atom_site_label_2
_geom_bond_distance
_geom_bond_site_symmetry_2
_geom_bond_publ_flag
Ag1 P2 2.455(2) 7_556 ?
Ag1 P1 2.419(2) . ?
Ag1 N2 2.426(10) . ?
Ag1 N1 2.473(9) . ?
Ti2 O13 1.851(6) . ?
Ti2 O9 1.852(7) . ?
Ti2 O15 1.996(7) . ?
Ti2 O5 1.854(7) . ?
Ti2 O7 2.017(7) . ?
Ti2 O2 2.013(7) . ?
Ti1 O10 1.861(7) . ?
Ti1 O16 1.860(8) 7_556 ?
Ti1 O18 1.958(10) 7_556 ?
Ti1 O11 1.989(9) . ?
Ti1 O17 1.880(8) . ?
Ti1 O19 2.014(9) . ?
P2 C63 1.819(9) . ?
P2 C25 1.809(9) . ?
P2 C28 1.820(9) . ?
P1 C63 1.839(8) . ?
P1 C24 1.838(11) . ?
P1 C17 1.797(5) . ?
O13 C61 1.360(10) . ?
O9 C54 1.324(12) . ?
O10 C66 1.328(12) . ?
O15 C68 1.227(13) . ?
O5 C44 1.394(11) . ?
O7 C4 1.318(14) . ?
O2 C58 1.301(13) . ?
O16 C3 1.361(13) . ?
O18 C65 1.249(19) . ?
O11 C2 1.208(16) . ?
O14 C58 1.229(12) . ?
O17 C52 1.345(12) . ?
C96 H96A 0.9700 . ?
C96 H96B 0.9700 . ?
C96 C53 1.478(13) . ?
C96 C103 1.538(13) . ?
O1 C68 1.249(12) . ?
C63 H63A 0.9700 . ?
C63 H63B 0.9700 . ?
C51 C80 1.423(12) . ?
C51 C31 1.417(13) . ?
C51 C43 1.443(14) . ?
O4 C4 1.234(13) . ?
C53 C56 1.421(13) . ?
C53 C44 1.394(13) . ?
C26 C52 1.414(15) . ?
C26 C45 1.354(17) . ?
C26 C84 1.53(2) . ?
C57 H57 0.9300 . ?
C57 C39 1.379(14) . ?
C57 C42 1.370(16) . ?
C92 C103 1.426(14) . ?
C92 C29 1.366(15) . ?
C92 C78 1.456(15) . ?
C60 H60 0.9300 . ?
C60 C76 1.333(16) . ?
C60 C36 1.406(15) . ?
C68 C71 1.506(15) . ?
C56 C42 1.459(15) . ?
C56 C89 1.422(16) . ?
C25 C75 1.425(13) . ?
C25 C9 1.352(14) . ?
C58 C97 1.508(14) . ?
C76 H76 0.9300 . ?
C76 C38 1.386(15) . ?
C59 H59A 0.9700 . ?
C59 H59B 0.9700 . ?
C59 C77 1.450(13) . ?
C59 C77 1.450(13) 7_556 ?
N2 C85 1.310(17) . ?
N2 C95 1.367(13) . ?
C36 H36 0.9300 . ?
C36 C28 1.385(12) . ?
N1 C107 1.366(18) . ?
N1 C73 1.326(15) . ?
C90 C22 1.376(17) . ?
C90 C67 1.435(16) . ?
C90 C20 1.378(14) . ?
C75 H75 0.9300 . ?
C75 C23 1.366(15) . ?
C28 C104 1.357(13) . ?
O19 C84 1.281(16) . ?
C1 H1 0.9300 . ?
C1 C32 1.386(17) . ?
C1 C15 1.409(16) . ?
C74 H74A 0.9700 . ?
C74 H74B 0.9700 . ?
C74 C83 1.561(12) . ?
C74 C67 1.509(12) . ?
C44 C39 1.414(13) . ?
C62 H62A 0.9700 . ?
C62 H62B 0.9700 . ?
C62 C80 1.535(10) 7_556 ?
C62 C80 1.535(10) . ?
C39 C4 1.497(16) . ?
C97 C61 1.409(12) . ?
C97 C93 1.366(13) . ?
C13 H13 0.9300 . ?
C13 C71 1.350(14) . ?
C13 C41 1.407(16) . ?
C61 C80 1.411(12) . ?
C22 H22 0.9300 . ?
C22 C105 1.451(17) . ?
C103 C66 1.386(13) . ?
C65 C18 1.56(2) . ?
C65 O6 1.238(15) . ?
O3 C2 1.297(15) . ?
C38 H38 0.9300 . ?
C38 C104 1.350(13) . ?
C54 C83 1.365(14) . ?
C54 C71 1.447(13) . ?
C77 C52 1.458(16) . ?
C77 C19 1.415(15) . ?
C66 C40 1.451(14) . ?
C29 H29 0.9300 . ?
C29 C33 1.350(15) . ?
C83 C79 1.454(14) . ?
C32 H32 0.9300 . ?
C32 C86 1.364(17) . ?
C67 C3 1.371(16) . ?
C42 C30 1.365(17) . ?
C79 C15 1.391(15) . ?
C79 C41 1.436(14) . ?
C37 H37 0.9300 . ?
C37 C43 1.380(14) . ?
C37 C14 1.372(18) . ?
C24 C12 1.332(15) . ?
C24 C91 1.415(18) . ?
C15 H15 0.9300 . ?
C23 H23 0.9300 . ?
C23 C99 1.305(17) . ?
C3 C18 1.419(14) . ?
C41 C86 1.389(15) . ?
C78 C47 1.407(17) . ?
C78 C98 1.404(18) . ?
O8 C84 1.292(16) . ?
C104 H104 0.9300 . ?
C31 H31 0.9300 . ?
C31 C87 1.314(15) . ?
C105 H105 0.9300 . ?
C105 C10 1.415(19) . ?
C47 H47 0.9300 . ?
C47 C40 1.326(17) . ?
C33 H33 0.9300 . ?
C33 C48 1.39(2) . ?
C43 C93 1.384(14) . ?
C2 C40 1.497(18) . ?
C18 C72 1.436(19) . ?
C19 C11 1.402(19) . ?
C19 C16 1.359(19) . ?
C89 H89 0.9300 . ?
C89 C64 1.344(17) . ?
C86 H86 0.9300 . ?
C12 H12 0.9300 . ?
C12 C7 1.311(17) . ?
C64 H64 0.9300 . ?
C64 C49 1.44(2) . ?
C48 H48 0.9300 . ?
C48 C98 1.35(2) . ?
C94 H94 0.9300 . ?
C94 C17 1.3900 . ?
C94 C46 1.3900 . ?
C17 C101 1.3900 . ?
C101 H101 0.9300 . ?
C101 C81 1.3900 . ?
C81 H81 0.9300 . ?
C81 C8 1.3900 . ?
C8 H8 0.9300 . ?
C8 C46 1.3900 . ?
C46 H46 0.9300 . ?
C100 H100 0.9300 . ?
C100 C82 1.44(3) . ?
C100 C6 1.26(4) . ?
C30 H30 0.9300 . ?
C30 C49 1.38(2) . ?
C72 H72 0.9300 . ?
C72 C20 1.293(19) . ?
C27 H27 0.9300 . ?
C27 C99 1.358(18) . ?
C27 C9 1.330(16) . ?
C93 H93 0.9300 . ?
C21 H21 0.9300 . ?
C21 C20 1.52(2) . ?
C21 C10 1.34(2) . ?
C99 H99 0.9300 . ?
C45 H45 0.9300 . ?
C45 C16 1.43(2) . ?
C11 H11 0.9300 . ?
C11 C88 1.334(18) . ?
C9 H9 0.9300 . ?
C34 H34 0.9300 . ?
C34 C50 1.41(3) . ?
C34 C88 1.32(2) . ?
C7 H7 0.9300 . ?
C7 C70 1.39(2) . ?
C50 H50 0.9300 . ?
C50 C16 1.462(19) . ?
C14 H14 0.9300 . ?
C14 C87 1.440(19) . ?
C49 H49 0.9300 . ?
C98 H98 0.9300 . ?
C55 H55 0.9300 . ?
C55 C102 1.38(3) . ?
C55 C35 1.26(3) . ?
C85 H85 0.9300 . ?
C85 C102 1.45(2) . ?
C91 H91 0.9300 . ?
C91 C106 1.323(19) . ?
C102 H102 0.9300 . ?
C106 H106 0.9300 . ?
C106 C70 1.35(2) . ?
C70 H70 0.9300 . ?
C87 H87 0.9300 . ?
C88 H88 0.9300 . ?
C107 H107 0.9300 . ?
C107 C6 1.38(3) . ?
C10 H10 0.9300 . ?
C35 C5 1.3900 . ?
C35 C95 1.3900 . ?
C5 H5 0.9300 . ?
C5 C108 1.3900 . ?
C108 H108 0.9300 . ?
C108 C82 1.3900 . ?
C82 C73 1.3900 . ?
C73 C95 1.3900 . ?
C6 H6 0.9300 . ?

loop_
_geom_torsion_atom_site_label_1
_geom_torsion_atom_site_label_2
_geom_torsion_atom_site_label_3
_geom_torsion_atom_site_label_4
_geom_torsion
_geom_torsion_site_symmetry_1
_geom_torsion_site_symmetry_2
_geom_torsion_site_symmetry_3
_geom_torsion_site_symmetry_4
_geom_torsion_publ_flag
Ag1 P2 C63 P1 61.8(6) 7_556 . . . ?
Ag1 P2 C25 C75 -114.0(8) 7_556 . . . ?
Ag1 P2 C25 C9 60.9(10) 7_556 . . . ?
Ag1 P2 C28 C36 178.3(6) 7_556 . . . ?
Ag1 P2 C28 C104 -6.4(9) 7_556 . . . ?
Ag1 P1 C63 P2 -49.8(6) . . . . ?
Ag1 P1 C24 C12 71.3(11) . . . . ?
Ag1 P1 C24 C91 -103.6(11) . . . . ?
Ag1 P1 C17 C94 -162.3(3) . . . . ?
Ag1 P1 C17 C101 18.0(4) . . . . ?
Ag1 N2 C85 C102 -160.7(12) . . . . ?
Ag1 N2 C95 C35 164.6(5) . . . . ?
Ag1 N2 C95 C73 -18.7(9) . . . . ?
Ag1 N1 C107 C6 166.2(14) . . . . ?
Ag1 N1 C73 C82 -166.2(4) . . . . ?
Ag1 N1 C73 C95 13.7(10) . . . . ?
Ti2 O13 C61 C97 -3.5(14) . . . . ?
Ti2 O13 C61 C80 178.1(6) . . . . ?
Ti2 O9 C54 C83 179.4(7) . . . . ?
Ti2 O9 C54 C71 -4.2(14) . . . . ?
Ti2 O15 C68 O1 168.1(9) . . . . ?
Ti2 O15 C68 C71 -16.3(17) . . . . ?
Ti2 O5 C44 C53 -177.0(6) . . . . ?
Ti2 O5 C44 C39 2.4(13) . . . . ?
Ti2 O7 C4 O4 -157.6(8) . . . . ?
Ti2 O7 C4 C39 22.8(15) . . . . ?
Ti2 O2 C58 O14 -173.3(9) . . . . ?
Ti2 O2 C58 C97 4.3(18) . . . . ?
Ti1 O10 C66 C103 174.8(7) . . . . ?
Ti1 O10 C66 C40 -8.3(14) . . . . ?
Ti1 O16 C3 C67 168.0(7) 7_556 . . . ?
Ti1 O16 C3 C18 -14.1(14) 7_556 . . . ?
Ti1 O18 C65 C18 3(2) 7_556 . . . ?
Ti1 O18 C65 O6 -174.5(10) 7_556 . . . ?
Ti1 O11 C2 O3 -178.0(10) . . . . ?
Ti1 O11 C2 C40 1(2) . . . . ?
Ti1 O17 C52 C26 -0.6(17) . . . . ?
Ti1 O17 C52 C77 177.2(7) . . . . ?
Ti1 O19 C84 C26 5(3) . . . . ?
Ti1 O19 C84 O8 -174.1(11) . . . . ?
P2 C25 C75 C23 172.2(9) . . . . ?
P2 C25 C9 C27 -175.9(12) . . . . ?
P2 C28 C104 C38 -176.8(8) . . . . ?
P1 C24 C12 C7 -171.2(14) . . . . ?
P1 C24 C91 C106 167.1(15) . . . . ?
P1 C17 C101 C81 179.7(5) . . . . ?
O13 Ti2 O9 C54 169.1(9) . . . . ?
O13 Ti2 O5 C44 -92.3(8) . . . . ?
O13 C61 C80 C51 -178.5(8) . . . . ?
O13 C61 C80 C62 -3.7(11) . . . . ?
O9 Ti2 O13 C61 -88.0(8) . . . . ?
O9 Ti2 O5 C44 173.9(8) . . . . ?
O9 C54 C83 C74 -1.9(14) . . . . ?
O9 C54 C83 C79 -178.3(8) . . . . ?
O9 C54 C71 C68 2.2(14) . . . . ?
O9 C54 C71 C13 -177.4(9) . . . . ?
O10 Ti1 O17 C52 174.1(10) . . . . ?
O10 C66 C40 C47 -179.4(10) . . . . ?
O10 C66 C40 C2 -2.8(16) . . . . ?
O15 Ti2 O9 C54 -1.0(9) . . . . ?
O15 Ti2 O5 C44 87.3(8) . . . . ?
O15 C68 C71 C13 -173.1(11) . . . . ?
O15 C68 C71 C54 7.3(16) . . . . ?
O5 Ti2 O13 C61 176.2(8) . . . . ?
O5 Ti2 O9 C54 -96.4(9) . . . . ?
O5 C44 C39 C57 -176.7(8) . . . . ?
O5 C44 C39 C4 2.8(14) . . . . ?
O7 Ti2 O13 C61 90.4(8) . . . . ?
O7 Ti2 O5 C44 1.8(8) . . . . ?
O2 Ti2 O13 C61 6.3(8) . . . . ?
O2 Ti2 O9 C54 83.3(9) . . . . ?
O2 Ti2 O5 C44 -4(2) . . . . ?
O2 C58 C97 C61 1.6(17) . . . . ?
O2 C58 C97 C93 179.6(10) . . . . ?
O16 Ti1 O10 C66 -177.4(9) 7_556 . . . ?
O16 Ti1 O17 C52 -91.1(10) 7_556 . . . ?
O16 C3 C18 C65 -5.0(16) . . . . ?
O16 C3 C18 C72 178.6(9) . . . . ?
O18 Ti1 O10 C66 95.6(9) 7_556 . . . ?
O18 Ti1 O17 C52 0(3) 7_556 . . . ?
O18 C65 C18 C3 10(2) . . . . ?
O18 C65 C18 C72 -174.3(13) . . . . ?
O11 Ti1 O10 C66 11.5(9) . . . . ?
O11 Ti1 O17 C52 87.3(10) . . . . ?
O11 C2 C40 C66 6(2) . . . . ?
O11 C2 C40 C47 -177.5(14) . . . . ?
O14 C58 C97 C61 179.2(12) . . . . ?
O14 C58 C97 C93 -2.7(18) . . . . ?
O17 Ti1 O10 C66 -83.5(9) . . . . ?
C96 C53 C56 C42 179.1(9) . . . . ?
C96 C53 C56 C89 -6.1(16) . . . . ?
C96 C53 C44 O5 -0.9(13) . . . . ?
C96 C53 C44 C39 179.8(9) . . . . ?
C96 C103 C66 O10 -2.9(13) . . . . ?
C96 C103 C66 C40 -179.7(9) . . . . ?
O1 C68 C71 C13 2.6(16) . . . . ?
O1 C68 C71 C54 -177.0(11) . . . . ?
C63 P2 C25 C75 120.4(9) . . . . ?
C63 P2 C25 C9 -64.7(10) . . . . ?
C63 P2 C28 C36 -43.6(8) . . . . ?
C63 P2 C28 C104 131.7(8) . . . . ?
C63 P1 C24 C12 -162.4(10) . . . . ?
C63 P1 C24 C91 22.7(12) . . . . ?
C63 P1 C17 C94 67.2(5) . . . . ?
C63 P1 C17 C101 -112.4(5) . . . . ?
C51 C31 C87 C14 -4(2) . . . . ?
C51 C43 C93 C97 -4.2(17) . . . . ?
C53 C96 C103 C92 -65.5(12) . . . . ?
C53 C96 C103 C66 120.1(10) . . . . ?
C53 C56 C42 C57 -0.4(16) . . . . ?
C53 C56 C42 C30 177.9(11) . . . . ?
C53 C56 C89 C64 -177.3(12) . . . . ?
C53 C44 C39 C57 2.6(14) . . . . ?
C53 C44 C39 C4 -177.8(9) . . . . ?
C26 C45 C16 C19 1(2) . . . . ?
C26 C45 C16 C50 -173.9(14) . . . . ?
C57 C39 C4 O7 164.9(9) . . . . ?
C57 C39 C4 O4 -14.7(16) . . . . ?
C57 C42 C30 C49 176.2(15) . . . . ?
C92 C103 C66 O10 -177.3(8) . . . . ?
C92 C103 C66 C40 5.9(14) . . . . ?
C92 C29 C33 C48 -4(2) . . . . ?
C92 C78 C47 C40 -1.0(18) . . . . ?
C92 C78 C98 C48 1(2) . . . . ?
C60 C76 C38 C104 -2.3(17) . . . . ?
C60 C36 C28 P2 177.8(8) . . . . ?
C60 C36 C28 C104 2.4(14) . . . . ?
C56 C53 C44 O5 179.2(8) . . . . ?
C56 C53 C44 C39 -0.1(14) . . . . ?
C56 C42 C30 C49 -2(2) . . . . ?
C56 C89 C64 C49 1(2) . . . . ?
C25 P2 C63 P1 174.5(5) . . . . ?
C25 P2 C28 C36 63.0(9) . . . . ?
C25 P2 C28 C104 -121.6(8) . . . . ?
C25 C75 C23 C99 8(2) . . . . ?
C58 C97 C61 O13 -2.1(15) . . . . ?
C58 C97 C61 C80 176.2(9) . . . . ?
C58 C97 C93 C43 -175.7(10) . . . . ?
C76 C60 C36 C28 -3.7(17) . . . . ?
C76 C38 C104 C28 1.2(17) . . . . ?
C59 C77 C52 O17 2.9(16) . . . . ?
C59 C77 C52 C26 -179.3(11) . . . . ?
C59 C77 C19 C11 -3(2) . . . . ?
C59 C77 C19 C16 176.9(13) . . . . ?
N2 C85 C102 C55 6(3) . . . . ?
C36 C60 C76 C38 3.6(18) . . . . ?
C36 C28 C104 C38 -1.2(15) . . . . ?
N1 C107 C6 C100 -2(4) . . . . ?
N1 C73 C95 N2 3.3(11) . . . . ?
N1 C73 C95 C35 -180.0(10) . . . . ?
C90 C22 C105 C10 2.3(18) . . . . ?
C90 C67 C3 O16 -178.5(8) . . . . ?
C90 C67 C3 C18 3.6(15) . . . . ?
C75 C25 C9 C27 -0.6(19) . . . . ?
C75 C23 C99 C27 -9(2) . . . . ?
C28 P2 C63 P1 -74.3(6) . . . . ?
C28 P2 C25 C75 10.1(10) . . . . ?
C28 P2 C25 C9 -175.0(9) . . . . ?
O19 Ti1 O17 C52 3.0(10) . . . . ?
C1 C32 C86 C41 4(2) . . . . ?
C74 C83 C79 C15 -5.4(14) . . . . ?
C74 C83 C79 C41 177.8(8) . . . . ?
C74 C67 C3 O16 -0.5(14) . . . . ?
C74 C67 C3 C18 -178.4(9) . . . . ?
C44 C53 C56 C42 -1.0(15) . . . . ?
C44 C53 C56 C89 173.8(10) . . . . ?
C44 C39 C4 O7 -14.6(15) . . . . ?
C44 C39 C4 O4 165.7(10) . . . . ?
C39 C57 C42 C56 3.2(17) . . . . ?
C39 C57 C42 C30 -175.1(12) . . . . ?
C97 C61 C80 C51 3.1(13) . . . . ?
C97 C61 C80 C62 177.9(8) . . . . ?
C13 C41 C86 C32 174.4(11) . . . . ?
C61 C97 C93 C43 2.4(17) . . . . ?
C22 C90 C67 C74 -0.7(15) . . . . ?
C22 C90 C67 C3 177.3(10) . . . . ?
C22 C90 C20 C72 178.2(13) . . . . ?
C22 C90 C20 C21 5.8(17) . . . . ?
C22 C105 C10 C21 -4(3) . . . . ?
C103 C96 C53 C56 -53.9(14) . . . . ?
C103 C96 C53 C44 126.3(10) . . . . ?
C103 C92 C29 C33 179.1(11) . . . . ?
C103 C92 C78 C47 4.1(15) . . . . ?
C103 C92 C78 C98 -177.7(10) . . . . ?
C103 C66 C40 C47 -2.6(16) . . . . ?
C103 C66 C40 C2 174.0(11) . . . . ?
C80 C51 C31 C87 179.3(12) . . . . ?
C80 C51 C43 C37 -177.6(10) . . . . ?
C80 C51 C43 C93 5.3(15) . . . . ?
C80 C62 C80 C51 -58.8(7) 7_556 . . . ?
C80 C62 C80 C61 126.5(8) 7_556 . . . ?
C65 C18 C72 C20 -177.3(12) . . . . ?
O3 C2 C40 C66 -175.0(12) . . . . ?
O3 C2 C40 C47 1(2) . . . . ?
C54 C83 C79 C15 171.1(10) . . . . ?
C54 C83 C79 C41 -5.7(14) . . . . ?
C77 C59 C77 C52 119.7(11) 7_556 . . . ?
C77 C59 C77 C19 -62.8(11) 7_556 . . . ?
C77 C19 C11 C88 -177.8(14) . . . . ?
C77 C19 C16 C45 4(2) . . . . ?
C77 C19 C16 C50 178.3(14) . . . . ?
C29 C92 C103 C96 1.8(14) . . . . ?
C29 C92 C103 C66 176.3(10) . . . . ?
C29 C92 C78 C47 -178.5(11) . . . . ?
C29 C92 C78 C98 -0.3(16) . . . . ?
C29 C33 C48 C98 5(2) . . . . ?
C83 C74 C67 C90 -61.2(14) . . . . ?
C83 C74 C67 C3 120.9(11) . . . . ?
C83 C54 C71 C68 178.6(9) . . . . ?
C83 C54 C71 C13 -1.0(15) . . . . ?
C83 C79 C15 C1 -179.5(11) . . . . ?
C83 C79 C41 C13 2.1(14) . . . . ?
C83 C79 C41 C86 180.0(10) . . . . ?
C32 C1 C15 C79 2.9(19) . . . . ?
C67 C90 C22 C105 179.5(10) . . . . ?
C67 C90 C20 C72 -5.2(18) . . . . ?
C67 C90 C20 C21 -177.5(10) . . . . ?
C67 C74 C83 C54 121.8(11) . . . . ?
C67 C74 C83 C79 -61.6(13) . . . . ?
C67 C3 C18 C65 172.9(11) . . . . ?
C67 C3 C18 C72 -3.5(15) . . . . ?
C42 C57 C39 C44 -4.3(16) . . . . ?
C42 C57 C39 C4 176.2(10) . . . . ?
C42 C56 C89 C64 -2.3(19) . . . . ?
C42 C30 C49 C64 0(3) . . . . ?
C79 C41 C86 C32 -3.4(17) . . . . ?
C71 C13 C41 C79 2.0(16) . . . . ?
C71 C13 C41 C86 -175.8(11) . . . . ?
C71 C54 C83 C74 -178.4(8) . . . . ?
C71 C54 C83 C79 5.2(14) . . . . ?
C37 C43 C93 C97 178.8(11) . . . . ?
C37 C14 C87 C31 7(2) . . . . ?
C24 P1 C63 P2 -170.4(5) . . . . ?
C24 P1 C17 C94 -43.1(5) . . . . ?
C24 P1 C17 C101 137.2(5) . . . . ?
C24 C12 C7 C70 -8(3) . . . . ?
C24 C91 C106 C70 16(3) . . . . ?
C15 C1 C32 C86 -3(2) . . . . ?
C15 C79 C41 C13 -175.0(10) . . . . ?
C15 C79 C41 C86 2.9(15) . . . . ?
C3 C18 C72 C20 -0.9(17) . . . . ?
C41 C13 C71 C68 177.7(10) . . . . ?
C41 C13 C71 C54 -2.7(16) . . . . ?
C41 C79 C15 C1 -2.7(17) . . . . ?
C78 C92 C103 C96 179.1(8) . . . . ?
C78 C92 C103 C66 -6.5(13) . . . . ?
C78 C92 C29 C33 1.9(17) . . . . ?
C78 C47 C40 C66 0.1(18) . . . . ?
C78 C47 C40 C2 -176.4(12) . . . . ?
C31 C51 C80 C62 1.9(14) . . . . ?
C31 C51 C80 C61 176.5(9) . . . . ?
C31 C51 C43 C37 1.2(16) . . . . ?
C31 C51 C43 C93 -175.9(10) . . . . ?
C47 C78 C98 C48 179.2(15) . . . . ?
C33 C48 C98 C78 -3(3) . . . . ?
C43 C51 C80 C62 -179.5(9) . . . . ?
C43 C51 C80 C61 -4.8(13) . . . . ?
C43 C51 C31 C87 0.6(18) . . . . ?
C43 C37 C14 C87 -5(2) . . . . ?
C18 C72 C20 C90 5(2) . . . . ?
C18 C72 C20 C21 177.6(11) . . . . ?
C52 C26 C45 C16 -4(2) . . . . ?
C52 C26 C84 O19 -1(2) . . . . ?
C52 C26 C84 O8 178.5(14) . . . . ?
C52 C77 C19 C11 174.4(12) . . . . ?
C52 C77 C19 C16 -5.5(19) . . . . ?
C19 C77 C52 O17 -174.8(10) . . . . ?
C19 C77 C52 C26 3.0(16) . . . . ?
C19 C11 C88 C34 -4(3) . . . . ?
C89 C56 C42 C57 -175.4(11) . . . . ?
C89 C56 C42 C30 2.9(18) . . . . ?
C89 C64 C49 C30 0(3) . . . . ?
O6 C65 C18 C3 -172.4(13) . . . . ?
O6 C65 C18 C72 4(2) . . . . ?
C12 C24 C91 C106 -8(2) . . . . ?
C12 C7 C70 C106 16(3) . . . . ?
C94 C17 C101 C81 0.0 . . . . ?
C17 P1 C63 P2 80.8(5) . . . . ?
C17 P1 C24 C12 -53.9(11) . . . . ?
C17 P1 C24 C91 131.2(11) . . . . ?
C17 C94 C46 C8 0.0 . . . . ?
C17 C101 C81 C8 0.0 . . . . ?
C101 C81 C8 C46 0.0 . . . . ?
C81 C8 C46 C94 0.0 . . . . ?
C46 C94 C17 P1 -179.7(5) . . . . ?
C46 C94 C17 C101 0.0 . . . . ?
C100 C82 C73 N1 -0.8(16) . . . . ?
C100 C82 C73 C95 179.3(17) . . . . ?
C93 C97 C61 O13 179.8(9) . . . . ?
C93 C97 C61 C80 -1.8(15) . . . . ?
C99 C27 C9 C25 0(2) . . . . ?
C45 C26 C52 O17 179.1(12) . . . . ?
C45 C26 C52 C77 1.4(19) . . . . ?
C45 C26 C84 O19 178.5(15) . . . . ?
C45 C26 C84 O8 -2(2) . . . . ?
C11 C19 C16 C45 -176.3(14) . . . . ?
C11 C19 C16 C50 -2(2) . . . . ?
C84 C26 C52 O17 -1.4(18) . . . . ?
C84 C26 C52 C77 -179.1(12) . . . . ?
C84 C26 C45 C16 176.9(14) . . . . ?
C9 C25 C75 C23 -2.8(16) . . . . ?
C9 C27 C99 C23 5(3) . . . . ?
C34 C50 C16 C19 3(3) . . . . ?
C34 C50 C16 C45 177.4(17) . . . . ?
C50 C34 C88 C11 5(3) . . . . ?
C14 C37 C43 C51 1(2) . . . . ?
C14 C37 C43 C93 178.1(13) . . . . ?
C98 C78 C47 C40 -179.1(12) . . . . ?
C20 C90 C22 C105 -3.9(18) . . . . ?
C20 C90 C67 C74 -177.5(9) . . . . ?
C20 C90 C67 C3 0.5(14) . . . . ?
C20 C21 C10 C105 6(3) . . . . ?
C55 C35 C5 C108 -172.3(18) . . . . ?
C55 C35 C95 N2 -11.3(18) . . . . ?
C55 C35 C95 C73 171.9(19) . . . . ?
C16 C19 C11 C88 2(2) . . . . ?
C85 N2 C95 C35 2.0(13) . . . . ?
C85 N2 C95 C73 178.8(10) . . . . ?
C91 C24 C12 C7 4(2) . . . . ?
C91 C106 C70 C7 -21(4) . . . . ?
C102 C55 C35 C5 -170.2(18) . . . . ?
C102 C55 C35 C95 18(3) . . . . ?
C88 C34 C50 C16 -4(3) . . . . ?
C107 N1 C73 C82 0.5(13) . . . . ?
C107 N1 C73 C95 -179.5(9) . . . . ?
C10 C21 C20 C90 -7(2) . . . . ?
C10 C21 C20 C72 -179.6(16) . . . . ?
C35 C55 C102 C85 -15(4) . . . . ?
C35 C5 C108 C82 0.0 . . . . ?
C5 C35 C95 N2 176.8(8) . . . . ?
C5 C35 C95 C73 0.0 . . . . ?
C5 C108 C82 C100 -179.2(19) . . . . ?
C5 C108 C82 C73 0.0 . . . . ?
C108 C82 C73 N1 180.0(10) . . . . ?
C108 C82 C73 C95 0.0 . . . . ?
C82 C100 C6 C107 1(6) . . . . ?
C82 C73 C95 N2 -176.8(9) . . . . ?
C82 C73 C95 C35 0.0 . . . . ?
C73 N1 C107 C6 1(2) . . . . ?
C95 N2 C85 C102 -0.2(19) . . . . ?
C95 C35 C5 C108 0.0 . . . . ?
C6 C100 C82 C108 179(3) . . . . ?
C6 C100 C82 C73 0(4) . . . . ?

loop_
_smtbx_masks_void_nr
_smtbx_masks_void_average_x
_smtbx_masks_void_average_y
_smtbx_masks_void_average_z
_smtbx_masks_void_volume
_smtbx_masks_void_count_electrons
_smtbx_masks_void_content
1 -0.843 -0.247 -0.501 7605.6 2072.1 ?
